data_2009891
loop_
_publ_author_name
'Mori, Y.'
'Kubota, I.'
'Watanabe, Y.'
'Maeda, K.'

_publ_section_title
;
 A chromotropic bi(benzofuranonyl)
;
_journal_issue 7
_journal_name_full 'Acta Crystallographica Section C'
_journal_page_first 1143
_journal_page_last 1145
_journal_paper_doi 10.1107/S0108270193012089
_journal_volume 50
_journal_year 1994
_chemical_formula_moiety 'C28 H16 Cl2 O4'
_chemical_formula_sum 'C28 H16 Cl2 O4'
_chemical_formula_weight 487.3
_space_group_IT_number 14
_space_group_name_Hall '-P 2yn'
_space_group_name_H-M_alt 'P 1 21/n 1'
_symmetry_cell_setting monoclinic
_symmetry_space_group_name_Hall '-P 2yn'
_symmetry_space_group_name_H-M 'P 1 21/n 1'
_atom_type_scat_source IntTabIV
_cell_angle_alpha 90.
_cell_angle_beta 108.24(3)
_cell_angle_gamma 90.
_cell_formula_units_Z 4
_cell_length_a 12.250(4)
_cell_length_b 20.420(8)
_cell_length_c 9.633(4)
_cell_measurement_reflns_used 18
_cell_measurement_temperature 294
_cell_measurement_theta_max 15.0
_cell_measurement_theta_min 12.5
_cell_volume 2288.6(16)
_diffrn_measurement_device 'Rigaku AFC-5'
_diffrn_measurement_method \w-2\q
_diffrn_radiation_type MoK\a
_diffrn_radiation_wavelength 0.71068
_diffrn_reflns_av_R_equivalents 0.021
_diffrn_reflns_limit_h_max 15
_diffrn_reflns_limit_h_min -15
_diffrn_reflns_limit_k_max 26
_diffrn_reflns_limit_k_min 0
_diffrn_reflns_limit_l_max 11
_diffrn_reflns_limit_l_min 0
_diffrn_reflns_number 4284
_diffrn_reflns_theta_max 25.0
_diffrn_standards_decay_% <3.0
_diffrn_standards_interval_count 50
_diffrn_standards_number 3
_exptl_absorpt_coefficient_mu 0.32
_exptl_absorpt_correction_type none
_exptl_crystal_colour Colourless
_exptl_crystal_density_diffrn 1.414
_exptl_crystal_description Plate
_exptl_crystal_size_max 0.5
_exptl_crystal_size_mid 0.4
_exptl_crystal_size_min 0.4
_refine_diff_density_max 0.25
_refine_diff_density_min -0.31
_refine_ls_goodness_of_fit_obs 1.835
_refine_ls_hydrogen_treatment refall
_refine_ls_number_parameters 371
_refine_ls_number_reflns 2864
_refine_ls_R_factor_obs 0.049
_refine_ls_shift/esd_max 0.19
_refine_ls_structure_factor_coef F
_refine_ls_weighting_details 'w =1/[\s^2^(F) + 0.001F^2^]'
_refine_ls_weighting_scheme calc
_refine_ls_wR_factor_obs 0.055
_reflns_number_observed 2864
_reflns_number_total 3567
_reflns_observed_criterion F~o~>3\s(F~o~)
_cod_data_source_file oh1055.cif
_cod_data_source_block oh1055_structure_1_of_1
_cod_depositor_comments
;
The following automatic conversions were performed:

'_refine_ls_weighting_scheme' value 'w =1/[\s^2^(F) + 0.001F^2^]' was
changed to 'calc'. New tag '_refine_ls_weighting_details' was
created. The value of the new tag was set to 'w =1/[\s^2^(F) +
0.001F^2^]'.

Automatic conversion script
Id: cif_fix_values 3143 2015-03-26 13:38:13Z robertas 
;
_cod_original_cell_volume 2288.5(16)
_cod_original_sg_symbol_H-M 'P 21/n'
_cod_database_code 2009891

loop_
_space_group_symop_id
_space_group_symop_operation_xyz
1 x,y,z
2 -x+1/2,y+1/2,-z+1/2
3 -x,-y,-z
4 x+1/2,-y+1/2,z+1/2

loop_
_atom_site_label
_atom_site_fract_x
_atom_site_fract_y
_atom_site_fract_z
_atom_site_U_iso_or_equiv
Cl(1) .82907(11) .36910(5) .45890(10) .087
O(1) .6928(2) .15990(10) .0285(2) .056
C(2) .6982(3) .1048(2) .1119(3) .048
C(3) .7107(2) .12450(10) .2700(3) .037
C(4) .7316(2) .19740(10) .2646(3) .037
C(5) .7644(2) .24590(10) .3702(3) .042
C(6) .7839(3) .3082(2) .3268(4) .053
C(7) .7700(3) .3236(2) .1824(2) .062
C(8) .7365(3) .2754(2) .0761(4) .058
C(9) .7187(3) .2139(2) .1209(3) .044
O(10) .6929(2) .05170(10) .0603(3) .067
C(11) .5979(3) .1073(2) .3008(3) .044
C(12) .5398(3) .0490(2) .2526(4) .066
C(13) .4398(4) .0349(3) .2847(5) .082
C(14) .3970(4) .0774(3) .3655(5) .084
C(15) .4512(3) .1353(2) .4090(5) .076
C(16) .5503(3) .1509(2) .3769(4) .057
Cl(1') 1.12502(8) .21490(6) .16660(10) .081
O(1') .8920(2) -.01210(10) .3085(3) .063
C(2') .8153(3) .0145(2) .3697(3) .051
C(3') .8259(2) .08970(10) .3760(3) .038
C(4') .9229(2) .0996(2) .3105(3) .043
C(5') .9764(3) .1546(2) .2792(3) .047
C(6') 1.0581(3) .1458(2) .2076(3) .057
C(7') 1.0855(3) .0848(2) .1673(4) .070
C(8') 1.0329(3) .0294(2) .1990(4) .070
C(9') .9528(3) .0385(2) .2705(3) .052
O(10') .7549(2) -.02020(10) .4144(3) .067
C(11') .8496(2) .11150(10) .5348(3) .038
C(12') .7726(3) .0966(2) .6099(3) .044
C(13') .7891(3) .1199(2) .7492(3) .054
C(14') .8841(3) .1571(2) .8180(4) .060
C(15') .9635(3) .1689(2) .7474(4) .062
C(16') .9471(3) .1466(2) .6080(4) .048
H(5) .775(2) .2370(10) .478(3) 2.8(6)
H(7) .795(3) .367(2) .156(4) 7.2(10)
H(8) .724(3) .283(2) -.024(4) 5.0(8)
H(12) .589(3) .009(2) .208(4) 6.5(9)
H(13) .421(4) -.005(2) .252(5) 6.8(11)
H(14) .332(4) .065(2) .387(5) 7.8(11)
H(15) .412(4) .164(2) .459(5) 8.1(12)
H(16) .582(3) .192(2) .402(4) 5.2(9)
H(5') .955(2) .1970(10) .299(3) 2.9(6)
H(7') 1.140(4) .079(2) .113(5) 8.9(12)
H(8') 1.054(3) -.014(2) .173(4) 5.2(8)
H(12') .714(3) .073(2) .572(3) 4.0(7)
H(13') .734(3) .107(2) .791(3) 3.9(7)
H(14') .899(3) .172(2) .912(4) 4.8(8)
H(15') 1.023(3) .192(2) .786(4) 5.0(9)
H(16') .994(3) .154(2) .563(4) 4.5(8)

loop_
_geom_angle_atom_site_label_1
_geom_angle_atom_site_label_2
_geom_angle_atom_site_label_3
_geom_angle
_geom_angle_publ_flag
C(2) O(1) C(9) 108.4(3) yes
O(1) C(2) C(3) 109.8(3) yes
O(1) C(2) O(10) 121.2(3) yes
C(3) C(2) O(10) 129.0(3) yes
C(2) C(3) C(4) 100.9(2) yes
C(2) C(3) C(11) 108.3(2) yes
C(2) C(3) C(3') 107.9(2) yes
C(4) C(3) C(11) 113.6(2) yes
C(4) C(3) C(3') 109.2(2) yes
C(11) C(3) C(3') 115.7(2) yes
C(3) C(4) C(5) 133.7(3) yes
C(3) C(4) C(9) 107.7(3) yes
C(5) C(4) C(9) 118.5(3) yes
O(1) C(9) C(4) 112.3(3) yes
O(1) C(9) C(8) 123.6(3) yes
C(4) C(9) C(8) 123.9(3) yes
C(2') O(1') C(9') 108.4(3) yes
O(1') C(2') C(3') 110.6(3) yes
O(1') C(2') O(10') 120.3(3) yes
C(3') C(2') O(10') 129.0(3) yes
C(2') C(3') C(4') 100.5(2) yes
C(2') C(3') C(11') 108.4(2) yes
C(3) C(3') C(2') 111.4(2) yes
C(4') C(3') C(11') 116.5(2) yes
C(3) C(3') C(4') 108.5(2) yes
C(3) C(3') C(11') 110.9(2) yes
C(3') C(4') C(5') 133.2(3) yes
C(3') C(4') C(9') 107.7(3) yes
C(5') C(4') C(9') 119.0(3) yes
O(1') C(9') C(4') 112.7(3) yes
O(1') C(9') C(8') 123.8(3) yes
C(4') C(9') C(8') 123.5(3) yes

loop_
_geom_bond_atom_site_label_1
_geom_bond_atom_site_label_2
_geom_bond_distance
_geom_bond_publ_flag
O(1) C(2) 1.371(4) yes
O(1) C(9) 1.389(4) yes
C(2) C(3) 1.536(5) yes
C(2) O(10) 1.187(4) yes
C(3) C(4) 1.516(4) yes
C(3) C(11) 1.542(4) yes
C(3) C(3') 1.624(4) yes
C(4) C(5) 1.385(4) yes
C(4) C(9) 1.385(4) yes
C(5) C(6) 1.382(5) yes
C(6) C(7) 1.383(6) yes
C(6) Cl(1) 1.742(4) yes
C(7) C(8) 1.387(6) yes
C(8) C(9) 1.367(5) yes
O(1') C(2') 1.368(5) yes
O(1') C(9') 1.389(4) yes
C(2') C(3') 1.541(5) yes
C(2') O(10') 1.197(5) yes
C(3') C(4') 1.524(4) yes
C(3') C(11') 1.531(4) yes
C(4') C(5') 1.379(5) yes
C(4') C(9') 1.389(5) yes
C(5') C(6') 1.394(5) yes
C(6') C(7') 1.376(6) yes
C(6') Cl(1') 1.739(4) yes
C(7') C(8') 1.383(7) yes
C(8') C(9') 1.376(6) yes
C(11) C(12) 1.390(5) no
C(11) C(16) 1.391(5) no
C(12) C(13) 1.384(7) no
C(13) C(14) 1.374(8) no
C(14) C(15) 1.355(8) no
C(15) C(16) 1.380(6) no
C(5) H(5) 1.02(3) no
C(7) H(7) 1.00(4) no
C(8) H(8) .94(4) no
C(12) H(12) 1.17(4) no
C(13) H(13) .88(5) no
C(14) H(14) .92(5) no
C(15) H(15) .98(5) no
C(16) H(16) .92(4) no
C(11') C(12') 1.390(4) no
C(11') C(16') 1.383(5) no
C(12') C(13') 1.378(5) no
C(13') C(14') 1.375(5) no
C(14') C(15') 1.371(6) no
C(15') C(16') 1.372(5) no
C(5') H(5') .93(3) no
C(7') H(7') .97(5) no
C(8') H(8') .97(4) no
C(12') H(12') .85(3) no
C(13') H(13') .93(3) no
C(14') H(14') .92(4) no
C(15') H(15') .84(4) no
C(16') H(16') .83(3) no
